data_8106483
loop_
_publ_author_name
'Radi, Smaail'
'Tighadouini, Said'
'Eddike, Driss'
'Tillard, Monique'
'Mabkhot, Yahia N.'

_publ_section_title
;
 Crystal structure of
 (Z)-1-(1,5-dimethyl-1H-pyrazol-3-yl)-3-(4-ethoxyphenyl)-3-hydroxyprop-2-en-1-one,
 C16H18N2O3
;
_journal_issue 2
_journal_name_full 'Zeitschrift f\"ur Kristallographie - New Crystal Structures'
_journal_page_first 207
_journal_page_last 208
_journal_paper_doi 10.1515/ncrs-2016-0196
_journal_volume 232
_journal_year 2017
_chemical_formula_moiety 'C16 H18 N2 O3'
_chemical_formula_sum 'C16 H18 N2 O3'
_chemical_formula_weight 286.32
_space_group_crystal_system orthorhombic
_space_group_IT_number 29
_space_group_name_Hall 'P 2c -2ac'
_space_group_name_H-M_alt 'P c a 21'
_atom_sites_solution_hydrogens mixed
_cell_angle_alpha 90
_cell_angle_beta 90
_cell_angle_gamma 90
_cell_formula_units_Z 4
_cell_length_a 14.3074(16)
_cell_length_b 8.5321(12)
_cell_length_c 12.2534(19)
_cell_measurement_reflns_used 12864
_cell_measurement_temperature 302(2)
_cell_measurement_theta_max 28.477
_cell_measurement_theta_min 2.387
_cell_volume 1495.8(4)
_computing_cell_refinement 'CrysAlisRed 171 Oxford Diffraction,2009'
_computing_data_collection 'CrysAlis 171 Oxford Diffraction,2009'
_computing_data_reduction 'CrysAlisRed 171 Oxford Diffraction,2009'
_computing_molecular_graphics 'ortep3 for windows (Farrugia, 2012)'
_computing_structure_refinement 'SHELXL-2013 (Sheldrick, 2013)'
_computing_structure_solution 'SHELXS-97, Sheldrick 1997'
_diffrn_ambient_temperature 302(2)
_diffrn_detector 'CCD plate'
_diffrn_detector_type Sapphire3
_diffrn_measured_fraction_theta_full 0.999
_diffrn_measured_fraction_theta_max 0.975
_diffrn_measurement_device_type 'Xcalibur, Sapphire3, Gemini'
_diffrn_measurement_method 'omega scan'
_diffrn_radiation_type MoK\a
_diffrn_radiation_wavelength 0.71073
_diffrn_reflns_av_R_equivalents 0.0708
_diffrn_reflns_av_unetI/netI 0.0665
_diffrn_reflns_Laue_measured_fraction_full 0.999
_diffrn_reflns_Laue_measured_fraction_max 0.975
_diffrn_reflns_limit_h_max 19
_diffrn_reflns_limit_h_min -17
_diffrn_reflns_limit_k_max 10
_diffrn_reflns_limit_k_min -11
_diffrn_reflns_limit_l_max 16
_diffrn_reflns_limit_l_min -14
_diffrn_reflns_number 12864
_diffrn_reflns_point_group_measured_fraction_full 0.972
_diffrn_reflns_point_group_measured_fraction_max 0.908
_diffrn_reflns_theta_full 25.242
_diffrn_reflns_theta_max 28.477
_diffrn_reflns_theta_min 2.387
_diffrn_source 'fine-focus sealed tube'
_diffrn_standards_decay_% 0
_diffrn_standards_interval_count 50
_diffrn_standards_number 1
_exptl_absorpt_coefficient_mu 0.089
_exptl_absorpt_correction_type none
_exptl_crystal_colour colorless
_exptl_crystal_density_diffrn 1.271
_exptl_crystal_density_method 'not measured'
_exptl_crystal_description platelet
_exptl_crystal_F_000 608
_exptl_crystal_size_max 0.46
_exptl_crystal_size_mid 0.13
_exptl_crystal_size_min 0.08
_refine_diff_density_max 0.137
_refine_diff_density_min -0.140
_refine_diff_density_rms 0.029
_refine_ls_abs_structure_details
;
 Flack x determined using 616 quotients [(I+)-(I-)]/[(I+)+(I-)]
 (Parsons and Flack (2004), Acta Cryst. A60, s61).
;
_refine_ls_extinction_coef .
_refine_ls_extinction_method none
_refine_ls_goodness_of_fit_ref 0.979
_refine_ls_hydrogen_treatment mixed
_refine_ls_matrix_type full
_refine_ls_number_parameters 201
_refine_ls_number_reflns 3442
_refine_ls_number_restraints 1
_refine_ls_restrained_S_all 0.979
_refine_ls_R_factor_all 0.1237
_refine_ls_R_factor_gt 0.0594
_refine_ls_shift/su_max 0.000
_refine_ls_shift/su_mean 0.000
_refine_ls_structure_factor_coef Fsqd
_refine_ls_weighting_details
;
 w=1/[\s^2^(Fo^2^)+(0.0569P)^2^]
 where P=(Fo^2^+2Fc^2^)/3
;
_refine_ls_weighting_scheme calc
_refine_ls_wR_factor_gt 0.1108
_refine_ls_wR_factor_ref 0.1266
_reflns_Friedel_coverage 0.780
_reflns_Friedel_fraction_full 0.942
_reflns_Friedel_fraction_max 0.835
_reflns_number_gt 1894
_reflns_number_total 3442
_reflns_threshold_expression 'I > 2\s(I)'
_cod_data_source_file suppl_ncrs-2016-0196_suppl.cif
_cod_data_source_block moni68
_cod_database_code 8106483
_shelx_space_group_comment
;
The symmetry employed for this shelxl refinement is uniquely defined
by the following loop, which should always be used as a source of
symmetry information in preference to the above space-group names.
They are only intended as comments.
;
_shelxl_version_number 2013-2

loop_
_space_group_symop_operation_xyz
'x, y, z'
'-x, -y, z+1/2'
'x+1/2, -y, z'
'-x+1/2, y, z+1/2'

loop_
_atom_site_label
_atom_site_type_symbol
_atom_site_fract_x
_atom_site_fract_y
_atom_site_fract_z
_atom_site_U_iso_or_equiv
_atom_site_adp_type
_atom_site_occupancy
_atom_site_site_symmetry_order
_atom_site_calc_flag
_atom_site_refinement_flags_posn
_atom_site_refinement_flags_adp
_atom_site_refinement_flags_occupancy
_atom_site_disorder_assembly
_atom_site_disorder_group
C1 C 0.1375(2) 0.6070(4) 0.4372(4) 0.0572(9) Uani 1 1 d . . . . .
C2 C 0.1730(3) 0.6918(4) 0.3505(3) 0.0545(9) Uani 1 1 d . . . . .
H2 H 0.2374 0.7011 0.3433 0.065 Uiso 1 1 calc R U . . .
C3 C 0.1158(3) 0.7636(4) 0.2737(4) 0.0563(9) Uani 1 1 d . . . . .
C4 C 0.1566(2) 0.8526(4) 0.1839(3) 0.0505(9) Uani 1 1 d . . . . .
C5 C 0.1138(3) 0.9228(4) 0.0939(4) 0.0619(10) Uani 1 1 d . . . . .
H5 H 0.0503 0.9234 0.0776 0.074 Uiso 1 1 calc R U . . .
C6 C 0.1831(3) 0.9893(4) 0.0355(3) 0.0581(10) Uani 1 1 d . . . . .
C7 C 0.1826(3) 1.0826(5) -0.0674(4) 0.0822(13) Uani 1 1 d . . . . .
H7A H 0.1193 1.1087 -0.0864 0.123 Uiso 1 1 calc R U . . .
H7B H 0.2101 1.0220 -0.1251 0.123 Uiso 1 1 calc R U . . .
H7C H 0.2179 1.1771 -0.0570 0.123 Uiso 1 1 calc R U . . .
C8 C 0.3579(3) 1.0026(5) 0.0614(4) 0.0834(15) Uani 1 1 d . . . . .
H8A H 0.3896 1.0409 0.1250 0.125 Uiso 1 1 calc R U . . .
H8B H 0.3560 1.0835 0.0069 0.125 Uiso 1 1 calc R U . . .
H8C H 0.3905 0.9132 0.0330 0.125 Uiso 1 1 calc R U . . .
C9 C 0.1958(3) 0.5269(4) 0.5181(3) 0.0530(9) Uani 1 1 d . . . . .
C10 C 0.2918(3) 0.5273(4) 0.5109(3) 0.0610(11) Uani 1 1 d . . . . .
H10 H 0.3202 0.5796 0.4532 0.073 Uiso 1 1 calc R U . . .
C11 C 0.3467(3) 0.4529(4) 0.5865(4) 0.0618(11) Uani 1 1 d . . . . .
H11 H 0.4114 0.4554 0.5795 0.074 Uiso 1 1 calc R U . . .
C12 C 0.3065(3) 0.3744(4) 0.6731(3) 0.0568(9) Uani 1 1 d . . . . .
C13 C 0.4544(3) 0.2979(5) 0.7430(4) 0.0759(12) Uani 1 1 d . . . . .
H13A H 0.4779 0.4045 0.7448 0.091 Uiso 1 1 calc R U . . .
H13B H 0.4734 0.2504 0.6746 0.091 Uiso 1 1 calc R U . . .
C14 C 0.4929(3) 0.2071(6) 0.8361(5) 0.0966(15) Uani 1 1 d . . . . .
H14A H 0.4779 0.2594 0.9032 0.145 Uiso 1 1 calc R U . . .
H14B H 0.5595 0.1994 0.8288 0.145 Uiso 1 1 calc R U . . .
H14C H 0.4661 0.1040 0.8364 0.145 Uiso 1 1 calc R U . . .
C15 C 0.2104(3) 0.3739(5) 0.6817(4) 0.0659(11) Uani 1 1 d . . . . .
H15 H 0.1822 0.3224 0.7400 0.079 Uiso 1 1 calc R U . . .
C16 C 0.1564(3) 0.4477(5) 0.6063(4) 0.0655(11) Uani 1 1 d . . . . .
H16 H 0.0917 0.4452 0.6136 0.079 Uiso 1 1 calc R U . . .
N1 N 0.2635(2) 0.9579(3) 0.0901(3) 0.0601(8) Uani 1 1 d . . . . .
N2 N 0.2486(2) 0.8744(3) 0.1809(3) 0.0588(8) Uani 1 1 d . . . . .
O1 O 0.04715(18) 0.5961(3) 0.4501(3) 0.0821(9) Uani 1 1 d . . . . .
H1 H 0.0220 0.6549 0.3911 0.123 Uiso 1 1 d R U . . .
O2 O 0.02659(18) 0.7558(3) 0.2792(3) 0.0800(9) Uani 1 1 d . . . . .
O3 O 0.35492(19) 0.2981(3) 0.7513(2) 0.0700(8) Uani 1 1 d . . . . .

loop_
_atom_site_aniso_label
_atom_site_aniso_U_11
_atom_site_aniso_U_22
_atom_site_aniso_U_33
_atom_site_aniso_U_23
_atom_site_aniso_U_13
_atom_site_aniso_U_12
C1 0.047(2) 0.054(2) 0.070(3) -0.008(2) 0.010(2) 0.0013(17)
C2 0.044(2) 0.055(2) 0.065(3) 0.004(2) 0.0074(19) -0.0022(17)
C3 0.046(2) 0.055(2) 0.068(3) -0.009(2) 0.004(2) 0.0007(17)
C4 0.043(2) 0.049(2) 0.059(2) -0.0024(18) 0.0014(19) -0.0020(16)
C5 0.049(2) 0.062(2) 0.074(3) -0.008(2) -0.007(2) 0.0097(18)
C6 0.067(3) 0.050(2) 0.057(3) -0.007(2) -0.002(2) 0.0066(19)
C7 0.104(3) 0.075(3) 0.068(3) 0.009(3) -0.006(3) 0.007(2)
C8 0.069(3) 0.081(3) 0.100(4) 0.003(3) 0.013(2) -0.020(2)
C9 0.054(2) 0.047(2) 0.059(3) -0.0053(19) 0.011(2) -0.0024(18)
C10 0.060(3) 0.064(3) 0.059(3) 0.001(2) 0.012(2) -0.007(2)
C11 0.052(2) 0.067(2) 0.066(3) 0.000(2) 0.010(2) -0.0063(18)
C12 0.060(3) 0.051(2) 0.059(2) -0.002(2) 0.011(2) -0.0015(18)
C13 0.076(3) 0.076(3) 0.076(3) 0.006(3) 0.003(2) 0.002(2)
C14 0.094(4) 0.096(3) 0.100(4) 0.020(3) -0.012(3) 0.007(3)
C15 0.064(3) 0.067(2) 0.067(3) 0.011(2) 0.015(2) -0.004(2)
C16 0.051(2) 0.070(3) 0.076(3) 0.003(2) 0.017(2) 0.0006(19)
N1 0.054(2) 0.0595(17) 0.067(2) -0.0043(19) 0.0039(19) -0.0063(14)
N2 0.057(2) 0.0590(17) 0.060(2) 0.0026(17) 0.0005(16) -0.0028(15)
O1 0.0517(16) 0.105(2) 0.090(2) 0.0216(18) 0.0138(16) 0.0016(14)
O2 0.0488(18) 0.100(2) 0.091(2) 0.0148(16) 0.0046(15) 0.0024(14)
O3 0.067(2) 0.0744(18) 0.0687(19) 0.0112(16) 0.0076(16) 0.0014(13)

loop_
_atom_type_symbol
_atom_type_description
_atom_type_scat_dispersion_real
_atom_type_scat_dispersion_imag
_atom_type_scat_source
C C 0.0033 0.0016 'International Tables Vol C Tables 4.2.6.8 and 6.1.1.4'
H H 0.0000 0.0000 'International Tables Vol C Tables 4.2.6.8 and 6.1.1.4'
N N 0.0061 0.0033 'International Tables Vol C Tables 4.2.6.8 and 6.1.1.4'
O O 0.0106 0.0060 'International Tables Vol C Tables 4.2.6.8 and 6.1.1.4'

loop_
_geom_angle_atom_site_label_1
_geom_angle_atom_site_label_2
_geom_angle_atom_site_label_3
_geom_angle
_geom_angle_site_symmetry_1
_geom_angle_site_symmetry_3
O1 C1 C2 119.7(4) . .
O1 C1 C9 116.6(3) . .
C2 C1 C9 123.7(3) . .
C1 C2 C3 122.3(3) . .
C1 C2 H2 118.8 . .
C3 C2 H2 118.8 . .
O2 C3 C2 121.9(4) . .
O2 C3 C4 117.8(4) . .
C2 C3 C4 120.3(3) . .
N2 C4 C5 110.6(4) . .
N2 C4 C3 119.4(3) . .
C5 C4 C3 130.0(3) . .
C6 C5 C4 106.1(3) . .
C6 C5 H5 127.0 . .
C4 C5 H5 127.0 . .
C5 C6 N1 106.2(3) . .
C5 C6 C7 132.1(4) . .
N1 C6 C7 121.7(4) . .
C6 C7 H7A 109.5 . .
C6 C7 H7B 109.5 . .
H7A C7 H7B 109.5 . .
C6 C7 H7C 109.5 . .
H7A C7 H7C 109.5 . .
H7B C7 H7C 109.5 . .
N1 C8 H8A 109.5 . .
N1 C8 H8B 109.5 . .
H8A C8 H8B 109.5 . .
N1 C8 H8C 109.5 . .
H8A C8 H8C 109.5 . .
H8B C8 H8C 109.5 . .
C10 C9 C16 117.0(4) . .
C10 C9 C1 121.6(3) . .
C16 C9 C1 121.3(4) . .
C11 C10 C9 121.9(4) . .
C11 C10 H10 119.1 . .
C9 C10 H10 119.1 . .
C10 C11 C12 120.3(3) . .
C10 C11 H11 119.9 . .
C12 C11 H11 119.9 . .
O3 C12 C15 117.1(3) . .
O3 C12 C11 124.4(3) . .
C15 C12 C11 118.5(4) . .
O3 C13 C14 108.4(4) . .
O3 C13 H13A 110.0 . .
C14 C13 H13A 110.0 . .
O3 C13 H13B 110.0 . .
C14 C13 H13B 110.0 . .
H13A C13 H13B 108.4 . .
C13 C14 H14A 109.5 . .
C13 C14 H14B 109.5 . .
H14A C14 H14B 109.5 . .
C13 C14 H14C 109.5 . .
H14A C14 H14C 109.5 . .
H14B C14 H14C 109.5 . .
C16 C15 C12 120.9(4) . .
C16 C15 H15 119.6 . .
C12 C15 H15 119.6 . .
C15 C16 C9 121.4(4) . .
C15 C16 H16 119.3 . .
C9 C16 H16 119.3 . .
N2 N1 C6 112.3(3) . .
N2 N1 C8 119.4(3) . .
C6 N1 C8 128.3(4) . .
C4 N2 N1 104.8(3) . .
C1 O1 H1 104.1 . .
C12 O3 C13 117.5(3) . .

loop_
_geom_bond_atom_site_label_1
_geom_bond_atom_site_label_2
_geom_bond_distance
_geom_bond_site_symmetry_2
C1 O1 1.305(4) .
C1 C2 1.382(5) .
C1 C9 1.466(6) .
C2 C3 1.389(5) .
C2 H2 0.9300 .
C3 O2 1.280(4) .
C3 C4 1.459(5) .
C4 N2 1.330(4) .
C4 C5 1.397(5) .
C5 C6 1.348(5) .
C5 H5 0.9300 .
C6 N1 1.358(5) .
C6 C7 1.492(6) .
C7 H7A 0.9600 .
C7 H7B 0.9600 .
C7 H7C 0.9600 .
C8 N1 1.446(4) .
C8 H8A 0.9600 .
C8 H8B 0.9600 .
C8 H8C 0.9600 .
C9 C10 1.376(4) .
C9 C16 1.394(5) .
C10 C11 1.371(6) .
C10 H10 0.9300 .
C11 C12 1.380(5) .
C11 H11 0.9300 .
C12 O3 1.350(5) .
C12 C15 1.378(5) .
C13 O3 1.427(5) .
C13 C14 1.485(6) .
C13 H13A 0.9700 .
C13 H13B 0.9700 .
C14 H14A 0.9600 .
C14 H14B 0.9600 .
C14 H14C 0.9600 .
C15 C16 1.360(6) .
C15 H15 0.9300 .
C16 H16 0.9300 .
N1 N2 1.338(4) .
O1 H1 0.9504 .

loop_
_geom_hbond_atom_site_label_D
_geom_hbond_atom_site_label_H
_geom_hbond_atom_site_label_A
_geom_hbond_distance_DH
_geom_hbond_distance_HA
_geom_hbond_distance_DA
_geom_hbond_angle_DHA
_geom_hbond_site_symmetry_A
O1 H1 O2 0.96(6) 1.61(7) 2.514(4) 155(5) .
C2 H2 N2 0.93(3) 2.45(4) 2.816(5) 104(2) .
C16 H16 O1 0.93 2.47 2.777(6) 99.6 .

loop_
_geom_torsion_atom_site_label_1
_geom_torsion_atom_site_label_2
_geom_torsion_atom_site_label_3
_geom_torsion_atom_site_label_4
_geom_torsion
_geom_torsion_site_symmetry_1
_geom_torsion_site_symmetry_2
_geom_torsion_site_symmetry_3
_geom_torsion_site_symmetry_4
O1 C1 C2 C3 -1.7(5) . . . .
C9 C1 C2 C3 178.6(3) . . . .
C1 C2 C3 O2 0.3(6) . . . .
C1 C2 C3 C4 179.7(3) . . . .
O2 C3 C4 N2 174.3(3) . . . .
C2 C3 C4 N2 -5.1(5) . . . .
O2 C3 C4 C5 -6.4(6) . . . .
C2 C3 C4 C5 174.3(4) . . . .
N2 C4 C5 C6 -0.3(4) . . . .
C3 C4 C5 C6 -179.7(3) . . . .
C4 C5 C6 N1 0.2(4) . . . .
C4 C5 C6 C7 -179.1(4) . . . .
O1 C1 C9 C10 178.4(3) . . . .
C2 C1 C9 C10 -1.9(6) . . . .
O1 C1 C9 C16 -2.0(5) . . . .
C2 C1 C9 C16 177.7(4) . . . .
C16 C9 C10 C11 0.2(6) . . . .
C1 C9 C10 C11 179.8(4) . . . .
C9 C10 C11 C12 0.0(6) . . . .
C10 C11 C12 O3 -180.0(4) . . . .
C10 C11 C12 C15 -0.5(6) . . . .
O3 C12 C15 C16 -179.9(4) . . . .
C11 C12 C15 C16 0.6(6) . . . .
C12 C15 C16 C9 -0.3(6) . . . .
C10 C9 C16 C15 -0.1(6) . . . .
C1 C9 C16 C15 -179.7(4) . . . .
C5 C6 N1 N2 -0.1(4) . . . .
C7 C6 N1 N2 179.3(3) . . . .
C5 C6 N1 C8 179.7(4) . . . .
C7 C6 N1 C8 -1.0(6) . . . .
C5 C4 N2 N1 0.3(4) . . . .
C3 C4 N2 N1 179.7(3) . . . .
C6 N1 N2 C4 -0.1(4) . . . .
C8 N1 N2 C4 -179.9(3) . . . .
C15 C12 O3 C13 179.9(3) . . . .
C11 C12 O3 C13 -0.6(5) . . . .
C14 C13 O3 C12 -179.6(4) . . . .
